data_7062618
loop_
_publ_author_name
'Rahman, Noimur'
'Kushwah, Nisha'
'Priyadarsini, K. Indira'

_publ_section_title
;
 A redox active organodiselenide as an efficacious catalyst for the
 synthesis of oxygen-containing heterocyclic compounds
;
_journal_issue 33
_journal_name_full 'New Journal of Chemistry'
_journal_page_first 15686
_journal_page_last 15693
_journal_paper_doi 10.1039/D3NJ01423A
_journal_volume 47
_journal_year 2023
_chemical_formula_sum 'C18 H17 N3 O4'
_chemical_formula_weight 339.34
_space_group_crystal_system monoclinic
_space_group_IT_number 14
_space_group_name_Hall '-P 2yn'
_space_group_name_H-M_alt 'P 1 21/n 1'
_atom_sites_solution_hydrogens mixed
_atom_sites_solution_primary dual
_atom_sites_solution_secondary difmap
_audit_creation_method SHELXL-2017/1
_audit_update_record
;
2023-03-17 deposited with the CCDC.	2023-07-25 downloaded from the CCDC.
;
_cell_angle_alpha 90
_cell_angle_beta 111.0720(10)
_cell_angle_gamma 90
_cell_formula_units_Z 4
_cell_length_a 9.58700(10)
_cell_length_b 16.55580(10)
_cell_length_c 10.71170(10)
_cell_measurement_reflns_used 14977
_cell_measurement_temperature 298(2)
_cell_measurement_theta_max 76.9060
_cell_measurement_theta_min 5.1630
_cell_volume 1586.47(3)
_computing_cell_refinement 'CrysAlisPro 1.171.40.57a (Rigaku OD, 2019)'
_computing_data_collection 'CrysAlisPro 1.171.40.57a (Rigaku OD, 2019)'
_computing_data_reduction 'CrysAlisPro 1.171.40.57a (Rigaku OD, 2019)'
_computing_molecular_graphics 'Ortep 3 for windows'
_computing_publication_material 'WinGX 2021.3'
_computing_structure_refinement 'SHELXL-2017/1 (Sheldrick, 2017)'
_computing_structure_solution 'SHELXT 2018/2 (Sheldrick, 2018)'
_diffrn_ambient_temperature 298(2)
_diffrn_detector 'Hybrid Pixel Array Detector'
_diffrn_detector_area_resol_mean 10.0000
_diffrn_detector_type HyPix
_diffrn_measured_fraction_theta_full 0.996
_diffrn_measured_fraction_theta_max 0.982
_diffrn_measurement_details
;
List of Runs (angles in degrees, time in seconds):

  # Type    Start    End  Width  t~exp~   \w     \q     \k     \f   Frames
#--------------------------------------------------------------------------
  1  \w    -22.00  25.00   0.50    0.39    --  -48.29  19.00 -90.00   94
  2  \w    -20.00   6.00   0.50    0.39    --  -48.29  77.00-180.00   52
  3  \w    -42.00 -17.00   0.50    1.55    --  -86.25  37.00-120.00   50
  4  \w    -68.00 -42.00   0.50    0.39    --  -48.29  77.00-180.00   52
  5  \w    -77.00  21.00   0.50    0.39    --  -48.29  97.00  13.00  196
  6  \w    -49.00 -23.00   0.50    1.55    --  -86.25  97.00  13.00   52
  7  \w    -64.00 -15.00   0.50    1.55    --  -86.25  57.00  30.00   98
  8  \w    -42.00 -14.00   0.50    1.55    --  -86.25  37.00  90.00   56
  9  \w    -41.00 -13.00   0.50    1.55    --  -86.25  37.00 150.00   56
 10  \w   -114.00 -37.00   0.50    0.39    --  -48.29 -77.00 -60.00  154
 11  \w    -95.00 -63.00   0.50    1.55    --  -86.25 -77.00 -60.00   64
 12  \w   -120.00 -86.00   0.50    1.55    --  -86.25 -97.00 -94.00   68
 13  \w   -116.00 -73.00   0.50    0.39    --  -48.29-125.00  30.00   86
 14  \w   -149.00-115.00   0.50    1.55    --  -86.25 -77.00 -60.00   68
 15  \w     -6.00  81.00   0.50    0.39    --   48.29 -97.00 -94.00  174
 16  \w     53.00 105.00   0.50    1.55    --  107.39 -97.00 -94.00  104
 17  \w     76.00 111.00   0.50    1.55    --  107.39-125.00 -90.00   70
 18  \w     67.00 107.00   0.50    1.55    --  107.39-103.00-129.28   80
 19  \w     38.00  63.00   0.50    1.55    --  107.39 -57.00 -90.00   50
 20  \w     35.00  66.00   0.50    1.55    --  107.39 -57.00 -30.00   62
 21  \w     44.00  94.00   0.50    1.55    --  107.39 -99.00   0.00  100
 22  \w     67.00 106.00   0.50    1.55    --  107.39-125.00   0.00   78
 23  \w     76.00 106.00   0.50    1.55    --  107.39-110.00  50.80   60
 24  \w     62.00  88.00   0.50    1.55    --  107.39 -77.00  60.00   52
 25  \w     35.00 101.00   0.50    1.55    --  107.39 -99.00  60.00  132
 26  \w     81.00 106.00   0.50    1.55    --  107.39 -77.00 150.00   50
 27  \w     38.00 106.00   0.50    1.55    --  107.39-125.00 150.00  136
 28  \w     41.00  66.00   0.50    1.55    --  107.39 -57.00  30.00   50
 29  \w     36.00  62.00   0.50    1.55    --  107.39 -57.00  60.00   52
 30  \w     41.00  72.00   0.50    1.55    --  107.39-110.00  50.80   62
 31  \w     35.00  71.00   0.50    1.55    --  107.39 -77.00 150.00   72
 32  \w     96.00 140.00   0.50    1.55    --  107.39  19.00   0.00   88
 33  \w    145.00 178.00   0.50    1.55    --  107.39  19.00   0.00   66
 34  \w    134.00 173.00   0.50    1.55    --  107.39  37.00 -60.00   78
 35  \w    136.00 161.00   0.50    1.55    --  107.39  57.00-120.00   50
 36  \w    108.00 141.00   0.50    1.55    --  107.39  97.00  13.00   66
 37  \w     99.00 170.00   0.50    1.55    --  107.39 125.00 -60.00  142
 38  \w     95.00 178.00   0.50    1.55    --  107.39  37.00 -90.00  166
 39  \w     96.00 127.00   0.50    1.55    --  107.39  37.00 -60.00   62
 40  \w    105.00 145.00   0.50    1.55    --  107.39  77.00 150.00   80
 41  \w     37.00  68.00   0.50    1.55    --  107.39-125.00 -90.00   62
 42  \w     35.00  61.00   0.50    1.55    --  107.39-103.00-129.28   52
 43  \w     35.00 111.00   0.50    1.55    --  107.39-125.00-180.00  152
 44  \w    -13.00  19.00   0.50    0.39    --   48.29 -19.00   0.00   64
;
_diffrn_measurement_device 'four-circle diffractometer'
_diffrn_measurement_device_type 'XtaLAB Synergy, Dualflex, HyPix'
_diffrn_measurement_method '\w scans'
_diffrn_orient_matrix_type 'CrysAlisPro convention (1999,Acta A55,543-557)'
_diffrn_orient_matrix_UB_11 0.1089668000
_diffrn_orient_matrix_UB_12 -0.0662708000
_diffrn_orient_matrix_UB_13 -0.0085806000
_diffrn_orient_matrix_UB_21 0.0609756000
_diffrn_orient_matrix_UB_22 0.0572546000
_diffrn_orient_matrix_UB_23 -0.0816165000
_diffrn_orient_matrix_UB_31 0.1185975000
_diffrn_orient_matrix_UB_32 0.0315220000
_diffrn_orient_matrix_UB_33 0.1304548000
_diffrn_radiation_monochromator mirror
_diffrn_radiation_probe x-ray
_diffrn_radiation_type 'Cu K\a'
_diffrn_radiation_wavelength 1.54184
_diffrn_reflns_av_R_equivalents 0.0482
_diffrn_reflns_av_unetI/netI 0.0240
_diffrn_reflns_Laue_measured_fraction_full 0.996
_diffrn_reflns_Laue_measured_fraction_max 0.982
_diffrn_reflns_limit_h_max 12
_diffrn_reflns_limit_h_min -12
_diffrn_reflns_limit_k_max 20
_diffrn_reflns_limit_k_min -20
_diffrn_reflns_limit_l_max 13
_diffrn_reflns_limit_l_min -13
_diffrn_reflns_number 19468
_diffrn_reflns_point_group_measured_fraction_full 0.996
_diffrn_reflns_point_group_measured_fraction_max 0.982
_diffrn_reflns_theta_full 67.684
_diffrn_reflns_theta_max 76.864
_diffrn_reflns_theta_min 5.169
_diffrn_source 'micro-focus sealed X-ray tube'
_diffrn_source_type 'PhotonJet (Cu) X-ray Source'
_exptl_absorpt_coefficient_mu 0.848
_exptl_absorpt_correction_T_max 1.00000
_exptl_absorpt_correction_T_min 0.71164
_exptl_absorpt_correction_type multi-scan
_exptl_absorpt_process_details
;
CrysAlisPro 1.171.40.57a (Rigaku Oxford Diffraction, 2019)
Empirical absorption correction using spherical harmonics,
 implemented in SCALE3 ABSPACK scaling algorithm.
;
_exptl_crystal_colour colourless
_exptl_crystal_density_diffrn 1.421
_exptl_crystal_description block
_exptl_crystal_F_000 712
_exptl_crystal_size_max 0.100
_exptl_crystal_size_mid 0.100
_exptl_crystal_size_min 0.050
_refine_diff_density_max 0.391
_refine_diff_density_min -0.338
_refine_diff_density_rms 0.073
_refine_ls_extinction_coef 0.0053(6)
_refine_ls_extinction_expression Fc^*^=kFc[1+0.001xFc^2^\l^3^/sin(2\q)]^-1/4^
_refine_ls_extinction_method 'SHELXL-2017/1 (Sheldrick 2017)'
_refine_ls_goodness_of_fit_ref 1.147
_refine_ls_hydrogen_treatment mixed
_refine_ls_matrix_type full
_refine_ls_number_parameters 237
_refine_ls_number_reflns 3288
_refine_ls_number_restraints 0
_refine_ls_restrained_S_all 1.147
_refine_ls_R_factor_all 0.0624
_refine_ls_R_factor_gt 0.0395
_refine_ls_shift/su_max 0.000
_refine_ls_shift/su_mean 0.000
_refine_ls_structure_factor_coef Fsqd
_refine_ls_weighting_details 'w=1/[\s^2^(Fo^2^)+(0.0668P)^2^+0.4415P] where P=(Fo^2^+2Fc^2^)/3'
_refine_ls_weighting_scheme calc
_refine_ls_wR_factor_gt 0.1087
_refine_ls_wR_factor_ref 0.1347
_reflns_Friedel_coverage 0.000
_reflns_number_gt 2904
_reflns_number_total 3288
_reflns_threshold_expression 'I > 2\s(I)'
_cod_data_source_file d3nj01423a2.cif
_cod_data_source_block shelx
_cod_depositor_comments 'Adding full bibliography for 7062618--7062620.cif.'
_cod_original_sg_symbol_H-M 'P 21/n'
_cod_database_code 7062618
_shelx_shelxl_version_number 2017/1
_shelx_space_group_comment
;
The symmetry employed for this shelxl refinement is uniquely defined
by the following loop, which should always be used as a source of
symmetry information in preference to the above space-group names.
They are only intended as comments.
;
_shelx_estimated_absorpt_t_min 0.920
_shelx_estimated_absorpt_t_max 0.959
_oxdiff_exptl_absorpt_empirical_full_min 0.626
_oxdiff_exptl_absorpt_empirical_full_max 1.758
_oxdiff_exptl_absorpt_empirical_details
;
Empirical correction (ABSPACK) includes:
- Absorption correction using spherical harmonics
- Frame scaling
;
_diffrn_oxdiff_digest_frames
;
0166060621cf7fc910d4b265b53b555192000301e69
;

loop_
_space_group_symop_operation_xyz
'x, y, z'
'-x+1/2, y+1/2, -z+1/2'
'-x, -y, -z'
'x-1/2, -y-1/2, z-1/2'

loop_
_atom_site_label
_atom_site_type_symbol
_atom_site_fract_x
_atom_site_fract_y
_atom_site_fract_z
_atom_site_U_iso_or_equiv
_atom_site_adp_type
_atom_site_occupancy
_atom_site_site_symmetry_order
_atom_site_calc_flag
_atom_site_refinement_flags_posn
_atom_site_refinement_flags_adp
_atom_site_refinement_flags_occupancy
_atom_site_disorder_assembly
_atom_site_disorder_group
C1 C -0.05883(16) 0.41444(9) 0.38092(14) 0.0368(3) Uani 1 1 d . . . . .
C2 C -0.10960(17) 0.39163(10) 0.48031(16) 0.0430(4) Uani 1 1 d . . . . .
H2 H -0.206200 0.404241 0.474711 0.052 Uiso 1 1 calc R U . . .
C3 C -0.01375(16) 0.34938(10) 0.58922(15) 0.0406(3) Uani 1 1 d . . . . .
H3 H -0.046533 0.334453 0.657766 0.049 Uiso 1 1 calc R U . . .
C4 C 0.13005(15) 0.32883(8) 0.59830(13) 0.0329(3) Uani 1 1 d . . . . .
C5 C 0.17685(17) 0.35284(11) 0.49435(15) 0.0431(4) Uani 1 1 d . . . . .
H5 H 0.272690 0.339690 0.498378 0.052 Uiso 1 1 calc R U . . .
C6 C 0.08306(17) 0.39584(10) 0.38553(15) 0.0437(4) Uani 1 1 d . . . . .
H6 H 0.115174 0.411805 0.317062 0.052 Uiso 1 1 calc R U . . .
C7 C 0.23440(15) 0.28022(8) 0.71788(13) 0.0323(3) Uani 1 1 d . . . . .
H7 H 0.234914 0.224208 0.688450 0.039 Uiso 1 1 calc R U . . .
C8 C 0.39327(14) 0.31093(8) 0.76460(13) 0.0314(3) Uani 1 1 d . . . . .
C9 C 0.49681(15) 0.28309(8) 0.70098(14) 0.0346(3) Uani 1 1 d . . . . .
C10 C 0.65193(17) 0.31868(9) 0.74860(17) 0.0424(4) Uani 1 1 d . . . . .
H10A H 0.686791 0.319906 0.674088 0.051 Uiso 1 1 calc R U . . .
H10B H 0.718260 0.283416 0.816439 0.051 Uiso 1 1 calc R U . . .
C11 C 0.66322(15) 0.40399(9) 0.80660(15) 0.0371(3) Uani 1 1 d . . . . .
C12 C 0.59434(16) 0.40175(10) 0.91576(15) 0.0392(3) Uani 1 1 d . . . . .
H12A H 0.662629 0.374379 0.993934 0.047 Uiso 1 1 calc R U . . .
H12B H 0.581626 0.456618 0.941591 0.047 Uiso 1 1 calc R U . . .
C13 C 0.44736(14) 0.35983(8) 0.87113(13) 0.0317(3) Uani 1 1 d . . . . .
C14 C 0.24901(15) 0.32894(8) 0.94387(13) 0.0319(3) Uani 1 1 d . . . . .
C15 C 0.18532(15) 0.27955(8) 0.83753(14) 0.0331(3) Uani 1 1 d . . . . .
C16 C 0.07063(16) 0.22586(9) 0.83959(15) 0.0379(3) Uani 1 1 d . . . . .
C17 C 0.5813(2) 0.46354(11) 0.69585(19) 0.0523(4) Uani 1 1 d . . . . .
H17A H 0.478366 0.447775 0.655453 0.079 Uiso 1 1 calc R U . . .
H17B H 0.626781 0.463598 0.629338 0.079 Uiso 1 1 calc R U . . .
H17C H 0.587064 0.516737 0.733060 0.079 Uiso 1 1 calc R U . . .
C18 C 0.82790(18) 0.42849(11) 0.87020(19) 0.0513(4) Uani 1 1 d . . . . .
H18A H 0.872278 0.429198 0.802884 0.077 Uiso 1 1 calc R U . . .
H18B H 0.879785 0.390309 0.938591 0.077 Uiso 1 1 calc R U . . .
H18C H 0.834827 0.481303 0.908964 0.077 Uiso 1 1 calc R U . . .
N1 N -0.15928(15) 0.46032(9) 0.26621(13) 0.0459(3) Uani 1 1 d . . . . .
N2 N -0.02329(17) 0.18220(9) 0.83808(16) 0.0540(4) Uani 1 1 d . . . . .
N3 N 0.20972(15) 0.33975(9) 1.05070(13) 0.0410(3) Uani 1 1 d . . . . .
O1 O -0.10913(16) 0.48887(11) 0.18717(14) 0.0723(5) Uani 1 1 d . . . . .
O2 O -0.28942(16) 0.46662(13) 0.25380(17) 0.0885(6) Uani 1 1 d . . . . .
O3 O 0.36979(11) 0.37636(6) 0.95377(10) 0.0357(3) Uani 1 1 d . . . . .
O4 O 0.45999(12) 0.22957(7) 0.61591(11) 0.0457(3) Uani 1 1 d . . . . .
H1N H 0.131(2) 0.3139(12) 1.055(2) 0.056(6) Uiso 1 1 d . . . . .
H2N H 0.278(2) 0.3567(13) 1.125(2) 0.057(6) Uiso 1 1 d . . . . .

loop_
_atom_site_aniso_label
_atom_site_aniso_U_11
_atom_site_aniso_U_22
_atom_site_aniso_U_33
_atom_site_aniso_U_23
_atom_site_aniso_U_13
_atom_site_aniso_U_12
C1 0.0356(7) 0.0370(7) 0.0350(7) -0.0016(5) 0.0094(6) -0.0026(5)
C2 0.0315(7) 0.0532(9) 0.0459(8) 0.0038(7) 0.0159(6) 0.0037(6)
C3 0.0334(7) 0.0531(9) 0.0390(7) 0.0035(6) 0.0174(6) 0.0012(6)
C4 0.0308(7) 0.0362(7) 0.0318(6) -0.0052(5) 0.0112(5) -0.0025(5)
C5 0.0333(7) 0.0591(9) 0.0403(8) 0.0026(7) 0.0175(6) 0.0046(6)
C6 0.0396(8) 0.0571(9) 0.0375(7) 0.0032(7) 0.0176(6) -0.0012(7)
C7 0.0302(6) 0.0332(6) 0.0350(7) -0.0029(5) 0.0135(5) -0.0011(5)
C8 0.0284(6) 0.0333(6) 0.0345(7) 0.0013(5) 0.0138(5) 0.0012(5)
C9 0.0327(7) 0.0355(7) 0.0384(7) 0.0007(5) 0.0162(6) 0.0056(5)
C10 0.0333(7) 0.0429(8) 0.0577(9) -0.0020(7) 0.0244(7) 0.0040(6)
C11 0.0309(7) 0.0386(7) 0.0468(8) 0.0014(6) 0.0200(6) -0.0003(5)
C12 0.0336(7) 0.0461(8) 0.0411(7) -0.0046(6) 0.0172(6) -0.0078(6)
C13 0.0298(6) 0.0340(6) 0.0346(6) 0.0022(5) 0.0157(5) 0.0011(5)
C14 0.0284(6) 0.0351(7) 0.0340(6) 0.0052(5) 0.0136(5) 0.0004(5)
C15 0.0292(6) 0.0352(7) 0.0356(7) 0.0043(5) 0.0126(5) -0.0008(5)
C16 0.0347(7) 0.0392(7) 0.0401(7) 0.0011(6) 0.0138(6) -0.0030(6)
C17 0.0534(10) 0.0473(9) 0.0627(10) 0.0148(8) 0.0286(8) 0.0038(7)
C18 0.0362(8) 0.0562(10) 0.0672(11) -0.0055(8) 0.0255(8) -0.0087(7)
N1 0.0422(7) 0.0496(8) 0.0424(7) 0.0050(6) 0.0110(6) 0.0010(6)
N2 0.0474(8) 0.0520(8) 0.0642(9) 0.0001(7) 0.0220(7) -0.0146(6)
N3 0.0360(7) 0.0565(8) 0.0351(6) -0.0007(6) 0.0183(5) -0.0073(6)
O1 0.0553(8) 0.0995(11) 0.0593(8) 0.0360(8) 0.0171(6) 0.0009(7)
O2 0.0488(8) 0.1392(16) 0.0799(10) 0.0518(11) 0.0259(7) 0.0344(9)
O3 0.0354(5) 0.0401(5) 0.0376(5) -0.0066(4) 0.0202(4) -0.0079(4)
O4 0.0415(6) 0.0505(6) 0.0499(6) -0.0130(5) 0.0221(5) 0.0027(5)

loop_
_atom_type_symbol
_atom_type_description
_atom_type_scat_dispersion_real
_atom_type_scat_dispersion_imag
_atom_type_scat_source
C C 0.0181 0.0091 'International Tables Vol C Tables 4.2.6.8 and 6.1.1.4'
H H 0.0000 0.0000 'International Tables Vol C Tables 4.2.6.8 and 6.1.1.4'
N N 0.0311 0.0180 'International Tables Vol C Tables 4.2.6.8 and 6.1.1.4'
O O 0.0492 0.0322 'International Tables Vol C Tables 4.2.6.8 and 6.1.1.4'

loop_
_geom_angle_atom_site_label_1
_geom_angle_atom_site_label_2
_geom_angle_atom_site_label_3
_geom_angle
_geom_angle_site_symmetry_1
_geom_angle_site_symmetry_3
_geom_angle_publ_flag
C2 C1 C6 122.09(14) . . ?
C2 C1 N1 118.79(13) . . ?
C6 C1 N1 119.12(13) . . ?
C1 C2 C3 118.59(14) . . ?
C2 C3 C4 121.54(14) . . ?
C3 C4 C5 117.96(13) . . ?
C3 C4 C7 121.21(12) . . ?
C5 C4 C7 120.82(12) . . ?
C6 C5 C4 121.23(14) . . ?
C1 C6 C5 118.59(14) . . ?
C8 C7 C15 107.76(11) . . ?
C8 C7 C4 112.09(11) . . ?
C15 C7 C4 113.65(11) . . ?
C13 C8 C9 117.76(12) . . ?
C13 C8 C7 121.35(12) . . ?
C9 C8 C7 120.73(12) . . ?
O4 C9 C8 120.64(13) . . ?
O4 C9 C10 121.22(12) . . ?
C8 C9 C10 118.06(12) . . ?
C9 C10 C11 114.52(12) . . ?
C17 C11 C10 109.83(13) . . ?
C17 C11 C18 109.57(13) . . ?
C10 C11 C18 109.62(12) . . ?
C17 C11 C12 111.43(13) . . ?
C10 C11 C12 107.43(12) . . ?
C18 C11 C12 108.92(13) . . ?
C13 C12 C11 112.55(12) . . ?
C8 C13 O3 122.36(12) . . ?
C8 C13 C12 125.92(12) . . ?
O3 C13 C12 111.72(11) . . ?
N3 C14 C15 128.19(13) . . ?
N3 C14 O3 110.28(12) . . ?
C15 C14 O3 121.53(12) . . ?
C14 C15 C16 118.80(13) . . ?
C14 C15 C7 121.52(12) . . ?
C16 C15 C7 119.68(12) . . ?
N2 C16 C15 178.41(16) . . ?
O1 N1 O2 122.86(15) . . ?
O1 N1 C1 118.74(14) . . ?
O2 N1 C1 118.39(14) . . ?
C14 O3 C13 118.30(11) . . ?

loop_
_geom_bond_atom_site_label_1
_geom_bond_atom_site_label_2
_geom_bond_distance
_geom_bond_site_symmetry_2
_geom_bond_publ_flag
C1 C2 1.373(2) . ?
C1 C6 1.378(2) . ?
C1 N1 1.4708(19) . ?
C2 C3 1.387(2) . ?
C3 C4 1.389(2) . ?
C4 C5 1.399(2) . ?
C4 C7 1.5388(19) . ?
C5 C6 1.386(2) . ?
C7 C8 1.5101(18) . ?
C7 C15 1.5159(19) . ?
C8 C13 1.3421(19) . ?
C8 C9 1.4658(18) . ?
C9 O4 1.2284(18) . ?
C9 C10 1.508(2) . ?
C10 C11 1.531(2) . ?
C11 C17 1.525(2) . ?
C11 C18 1.532(2) . ?
C11 C12 1.5362(19) . ?
C12 C13 1.4870(19) . ?
C13 O3 1.3729(16) . ?
C14 N3 1.3392(18) . ?
C14 C15 1.356(2) . ?
C14 O3 1.3712(16) . ?
C15 C16 1.4202(19) . ?
C16 N2 1.150(2) . ?
N1 O1 1.2100(19) . ?
N1 O2 1.211(2) . ?
